data_2013574
loop_
_publ_author_name
'Bacsa, John'
'Zhao, Hanhua'
'Kim R. Dunbar'

_publ_section_title
;Two new soluble iron--oxo complexes:
 [Fe~2~(\m-O)(\m-O~2~CCF~3~)~2~(O~2~CCF~3~)~2~(C~10~H~8~N~2~)~2~] and
 [Fe~4~(\m~3~-O)~2~(\m-O~2~CCF~3~)~6~(O~2~CCF~3~)~2~(C~10~H~8~N~2~)~2~]&#x00B7;CF~3~CO~2~H
;
_journal_issue 12
_journal_name_full 'Acta Crystallographica Section C'
_journal_page_first m561
_journal_page_last m564
_journal_paper_doi 10.1107/S0108270103025691
_journal_volume 59
_journal_year 2003
_chemical_formula_iupac '[Fe2 O (C2 F3 O2)4 (C10 H8 N2)2]'
_chemical_formula_moiety 'C28 H16 F12 Fe2 N4 O9'
_chemical_formula_sum 'C28 H16 F12 Fe2 N4 O9'
_chemical_formula_weight 892.15
_chemical_name_systematic
;
di-\m-trifluoroacetato-\m~3~-oxo-bis[(2,2'-bipyridine-
\k^2^N,N')(trifluoroacetato-\kO)iron(III)]
;
_space_group_IT_number 14
_symmetry_cell_setting monoclinic
_symmetry_space_group_name_Hall '-P 2yn'
_symmetry_space_group_name_H-M 'P 1 21/n 1'
_atom_sites_solution_hydrogens geom
_atom_sites_solution_primary direct
_atom_sites_solution_secondary difmap
_cell_angle_alpha 90.00
_cell_angle_beta 98.046(4)
_cell_angle_gamma 90.00
_cell_formula_units_Z 4
_cell_length_a 10.3902(16)
_cell_length_b 16.751(3)
_cell_length_c 18.960(3)
_cell_measurement_reflns_used 1562
_cell_measurement_temperature 110(2)
_cell_measurement_theta_max 25.327
_cell_measurement_theta_min 2.323
_cell_volume 3267.4(9)
_computing_cell_refinement 'SAINT (Bruker, 2001)'
_computing_data_collection 'SMART (Bruker, 2000)'
_computing_data_reduction SAINT
_computing_molecular_graphics 'SHELXTL (Bruker, 2000)'
_computing_structure_refinement 'SHELXL97 (Sheldrick, 1997)'
_computing_structure_solution 'SHELXS97 (Sheldrick, 1990)'
_diffrn_ambient_temperature 110(2)
_diffrn_measured_fraction_theta_full 0.967
_diffrn_measured_fraction_theta_max 0.932
_diffrn_measurement_device_type 'Bruker SMART APEX CCD area-detector'
_diffrn_measurement_method '\w scans'
_diffrn_radiation_monochromator graphite
_diffrn_radiation_source 'fine-focus sealed tube'
_diffrn_radiation_type MoK\a
_diffrn_radiation_wavelength 0.71073
_diffrn_reflns_av_R_equivalents 0.0365
_diffrn_reflns_av_sigmaI/netI 0.0499
_diffrn_reflns_limit_h_max 13
_diffrn_reflns_limit_h_min -13
_diffrn_reflns_limit_k_max 19
_diffrn_reflns_limit_k_min -20
_diffrn_reflns_limit_l_max 23
_diffrn_reflns_limit_l_min -24
_diffrn_reflns_number 23339
_diffrn_reflns_theta_full 25.00
_diffrn_reflns_theta_max 27.48
_diffrn_reflns_theta_min 2.12
_diffrn_standards_decay_% 0
_diffrn_standards_number 0
_exptl_absorpt_coefficient_mu 1.016
_exptl_absorpt_correction_T_max 0.9415
_exptl_absorpt_correction_T_min 0.627
_exptl_absorpt_correction_type multi-scan
_exptl_absorpt_process_details '(SADABS; Bruker, 2000)'
_exptl_crystal_colour 'light green'
_exptl_crystal_density_diffrn 1.814
_exptl_crystal_density_meas ?
_exptl_crystal_density_method 'not measured'
_exptl_crystal_description 'rectangular plate'
_exptl_crystal_F_000 1776
_exptl_crystal_size_max 0.40
_exptl_crystal_size_mid 0.28
_exptl_crystal_size_min 0.06
_refine_diff_density_max 0.649
_refine_diff_density_min -0.581
_refine_ls_extinction_method none
_refine_ls_goodness_of_fit_ref 1.035
_refine_ls_hydrogen_treatment constr
_refine_ls_matrix_type full
_refine_ls_number_parameters 529
_refine_ls_number_reflns 6984
_refine_ls_number_restraints 53
_refine_ls_restrained_S_all 1.038
_refine_ls_R_factor_all 0.0651
_refine_ls_R_factor_gt 0.0431
_refine_ls_shift/su_max 0.001
_refine_ls_shift/su_mean 0.000
_refine_ls_structure_factor_coef Fsqd
_refine_ls_weighting_details 'calc w=1/[\s^2^(Fo^2^)+(0.0535P)^2^+2.838P] where P=(Fo^2^+2Fc^2^)/3'
_refine_ls_weighting_scheme calc
_refine_ls_wR_factor_gt 0.1069
_refine_ls_wR_factor_ref 0.1179
_reflns_number_gt 5087
_reflns_number_total 6984
_reflns_threshold_expression I>2\s(I)
_cod_data_source_file fa1034.cif
_cod_data_source_block I
_cod_depositor_comments
;
The following automatic conversions were performed:
'_symmetry_cell_setting' value 'Monoclinic' changed to 'monoclinic'
according to '/home/saulius/struct/CIF-dictionaries/cif_core.dic'
dictionary named 'cif_core.dic' version 2.4.1 from 2010-06-29.

Automatic conversion script
Id: cif_fix_enum 1527 2010-12-29 10:47:43Z saulius 

The following automatic conversions were performed:

'_symmetry_cell_setting' value 'Monoclinic' changed to 'monoclinic'
according to /home/saulius/struct/CIF-dictionaries/cif_core.dic
dictionary named 'cif_core.dic' version 2.4.1 from 2010-06-29.

Automatic conversion script
Id: cif_fix_values 1715 2011-07-08 13:25:40Z adriana 

The following automatic conversions were performed:

'_exptl_crystal_density_meas' value 'not measured' was changed to '?'
- the value is perceived as not measured.

Automatic conversion script
Id: cif_fix_values 3008 2015-01-20 13:52:24Z robertas 
;
_cod_original_sg_symbol_H-M 'P 21/n'
_cod_database_code 2013574

loop_
_symmetry_equiv_pos_as_xyz
'x, y, z'
'-x+1/2, y+1/2, -z+1/2'
'-x, -y, -z'
'x-1/2, -y-1/2, z-1/2'

loop_
_atom_site_label
_atom_site_fract_x
_atom_site_fract_y
_atom_site_fract_z
_atom_site_U_iso_or_equiv
_atom_site_adp_type
_atom_site_calc_flag
_atom_site_refinement_flags
_atom_site_occupancy
_atom_site_disorder_assembly
_atom_site_disorder_group
_atom_site_type_symbol
Fe1 0.43527(3) 0.74658(2) 0.222850(19) 0.01535(11) Uani d . 1 . . Fe
O1 0.29403(16) 0.79834(11) 0.18299(9) 0.0182(4) Uani d . 1 . . O
N1 0.6074(2) 0.69739(14) 0.28681(11) 0.0185(5) Uani d . 1 . . N
C1 0.6695(3) 0.63179(18) 0.26983(16) 0.0248(6) Uani d . 1 . . C
H1 0.6328 0.6011 0.2299 0.030 Uiso calc R 1 . . H
Fe2 0.14903(3) 0.75136(2) 0.142185(19) 0.01513(11) Uani d . 1 . . Fe
O3 0.14830(16) 0.65214(11) 0.20689(9) 0.0191(4) Uani d . 1 . . O
N2 0.4754(2) 0.82587(14) 0.31046(11) 0.0180(5) Uani d . 1 . . N
C2 0.7856(3) 0.6071(2) 0.30852(17) 0.0320(7) Uani d . 1 . . C
H2 0.8275 0.5600 0.2956 0.038 Uiso calc R 1 . . H
O2 0.33033(16) 0.67154(11) 0.28610(9) 0.0191(4) Uani d . 1 . . O
N3 -0.02584(19) 0.71101(14) 0.07478(11) 0.0178(5) Uani d . 1 . . N
C3 0.8393(3) 0.6522(2) 0.36616(17) 0.0328(8) Uani d . 1 . . C
H3 0.9195 0.6367 0.3931 0.039 Uiso calc R 1 . . H
O5 0.24614(16) 0.67015(11) 0.07990(9) 0.0181(4) Uani d . 1 . . O
N4 0.1236(2) 0.83200(14) 0.05422(11) 0.0175(5) Uani d . 1 . . N
C4 0.7757(3) 0.71981(19) 0.38425(16) 0.0275(7) Uani d . 1 . . C
H4 0.8110 0.7514 0.4239 0.033 Uiso calc R 1 . . H
O4 0.42724(16) 0.64824(11) 0.15889(10) 0.0185(4) Uani d . 1 . . O
C5 0.6589(2) 0.74102(17) 0.34350(15) 0.0209(6) Uani d . 1 . . C
O6 0.55953(16) 0.80036(12) 0.16675(10) 0.0220(4) Uani d . 1 A . O
C6 0.5830(2) 0.81208(17) 0.35773(14) 0.0196(6) Uani d . 1 . . C
O7 0.4741(2) 0.77517(15) 0.05275(11) 0.0345(5) Uani d . 1 A . O
C7 0.4017(3) 0.88894(18) 0.31873(15) 0.0235(6) Uani d . 1 . . C
H7 0.3260 0.8975 0.2853 0.028 Uiso calc R 1 . . H
O8 0.02617(17) 0.80909(12) 0.19572(10) 0.0235(4) Uani d . 1 B . O
C8 0.4308(3) 0.94260(19) 0.37395(16) 0.0279(7) Uani d . 1 . . C
H8 0.3774 0.9879 0.3781 0.033 Uiso calc R 1 . . H
O9 0.1043(2) 0.78789(16) 0.31131(11) 0.0406(6) Uani d . 1 B . O
C9 0.5399(3) 0.9283(2) 0.42299(16) 0.0311(7) Uani d . 1 . . C
H9 0.5624 0.9638 0.4619 0.037 Uiso calc R 1 . . H
C10 0.6156(3) 0.86229(19) 0.41501(15) 0.0272(7) Uani d . 1 . . C
H10 0.6900 0.8515 0.4488 0.033 Uiso calc R 1 . . H
C11 -0.1004(3) 0.65146(18) 0.09136(15) 0.0231(6) Uani d . 1 . . C
H11 -0.0736 0.6220 0.1337 0.028 Uiso calc R 1 . . H
C12 -0.2153(3) 0.63058(19) 0.04973(17) 0.0285(7) Uani d . 1 . . C
H12 -0.2671 0.5882 0.0636 0.034 Uiso calc R 1 . . H
C13 -0.2536(3) 0.67242(19) -0.01249(16) 0.0290(7) Uani d . 1 . . C
H13 -0.3313 0.6584 -0.0426 0.035 Uiso calc R 1 . . H
C14 -0.1775(3) 0.73495(18) -0.03045(16) 0.0239(6) Uani d . 1 . . C
H14 -0.2022 0.7646 -0.0729 0.029 Uiso calc R 1 . . H
C15 -0.0641(2) 0.75357(17) 0.01486(15) 0.0192(6) Uani d . 1 . . C
C16 0.0202(2) 0.82160(17) 0.00319(14) 0.0177(6) Uani d . 1 . . C
C17 -0.0025(3) 0.87369(18) -0.05423(14) 0.0232(6) Uani d . 1 . . C
H17 -0.0740 0.8652 -0.0905 0.028 Uiso calc R 1 . . H
C18 0.0791(3) 0.93755(19) -0.05834(15) 0.0266(7) Uani d . 1 . . C
H18 0.0636 0.9740 -0.0969 0.032 Uiso calc R 1 . . H
C19 0.1845(3) 0.94819(18) -0.00547(16) 0.0254(6) Uani d . 1 . . C
H19 0.2420 0.9921 -0.0070 0.030 Uiso calc R 1 . . H
C20 0.2037(2) 0.89333(17) 0.04935(14) 0.0206(6) Uani d . 1 . . C
H20 0.2769 0.8995 0.0850 0.025 Uiso calc R 1 . . H
C21 0.2243(2) 0.63977(17) 0.26316(14) 0.0178(6) Uani d . 1 . . C
C22 0.1846(2) 0.57195(19) 0.31018(15) 0.0231(6) Uani d . 1 . . C
F22A 0.27309(17) 0.51358(11) 0.31489(11) 0.0388(5) Uani d . 1 . . F
F22C 0.07078(16) 0.53975(12) 0.28551(9) 0.0346(5) Uani d . 1 . . F
C23 0.3540(2) 0.63930(16) 0.10127(14) 0.0163(5) Uani d . 1 . . C
C24 0.4007(2) 0.57825(17) 0.05008(15) 0.0210(6) Uani d . 1 . . C
F24A 0.31283(15) 0.52004(11) 0.03609(10) 0.0352(5) Uani d . 1 . . F
F22B 0.17834(18) 0.59716(12) 0.37621(9) 0.0374(5) Uani d . 1 . . F
F24B 0.51217(15) 0.54390(11) 0.07640(9) 0.0295(4) Uani d . 1 . . F
F24C 0.41675(17) 0.61134(11) -0.01170(9) 0.0332(4) Uani d . 1 . . F
C25 0.5417(2) 0.81094(17) 0.09976(15) 0.0215(6) Uani d D 1 . . C
C27 0.0384(3) 0.82197(18) 0.26243(16) 0.0261(7) Uani d D 1 . . C
C26A 0.6152(8) 0.8836(4) 0.0769(5) 0.0305(9) Uani d PD 0.36 A -1 C
F26A 0.5795(6) 0.9041(4) 0.0090(3) 0.0381(6) Uani d PD 0.36 A -1 F
F26B 0.7448(7) 0.8738(5) 0.0862(3) 0.0381(6) Uani d PD 0.36 A -1 F
F26C 0.5847(6) 0.9463(4) 0.1146(4) 0.0381(6) Uani d PD 0.36 A -1 F
C26B 0.6300(10) 0.8777(5) 0.0790(7) 0.0305(9) Uani d PD 0.28 A -2 C
F26D 0.6301(11) 0.8915(8) 0.0085(5) 0.0381(6) Uani d PD 0.28 A -2 F
F26E 0.7551(10) 0.8569(5) 0.1032(5) 0.0381(6) Uani d PD 0.28 A -2 F
F26F 0.6180(8) 0.9510(6) 0.1078(5) 0.0381(6) Uani d PD 0.28 A -2 F
C26C 0.6134(8) 0.8846(4) 0.0773(5) 0.0305(9) Uani d PD 0.36 A -3 C
F26G 0.6174(9) 0.8808(6) 0.0069(4) 0.0381(6) Uani d PD 0.36 A -3 F
F26H 0.7366(6) 0.8932(4) 0.1098(3) 0.0381(6) Uani d PD 0.36 A -3 F
F26I 0.5504(6) 0.9514(4) 0.0902(3) 0.0381(6) Uani d PD 0.36 A -3 F
C28A -0.0159(8) 0.9021(3) 0.2839(5) 0.0322(17) Uani d PD 0.36 B -4 C
F28A 0.0788(5) 0.9521(4) 0.3117(3) 0.0476(7) Uani d PD 0.36 B -4 F
F28B -0.0891(6) 0.9421(4) 0.2295(3) 0.0476(7) Uani d PD 0.36 B -4 F
F28C -0.0999(6) 0.8951(5) 0.3328(4) 0.0476(7) Uani d PD 0.36 B -4 F
C28B -0.0629(6) 0.8836(4) 0.2780(5) 0.0322(17) Uani d PD 0.43 B -5 C
F28D -0.0393(5) 0.9535(3) 0.2465(3) 0.0476(7) Uani d PD 0.43 B -5 F
F28E -0.0546(8) 0.8979(5) 0.3488(3) 0.0476(7) Uani d PD 0.43 B -5 F
F28F -0.1852(4) 0.8628(3) 0.2567(3) 0.0476(7) Uani d PD 0.43 B -5 F
C28C -0.0400(9) 0.8932(5) 0.2840(6) 0.0322(17) Uani d PD 0.21 B -6 C
F28G 0.0261(10) 0.9613(6) 0.2811(6) 0.0476(7) Uani d PD 0.21 B -6 F
F28H -0.0654(16) 0.8808(9) 0.3504(6) 0.0476(7) Uani d PD 0.21 B -6 F
F28I -0.1553(9) 0.9041(7) 0.2429(5) 0.0476(7) Uani d PD 0.21 B -6 F

loop_
_atom_site_aniso_label
_atom_site_aniso_U_11
_atom_site_aniso_U_22
_atom_site_aniso_U_33
_atom_site_aniso_U_12
_atom_site_aniso_U_13
_atom_site_aniso_U_23
Fe1 0.01452(18) 0.0184(2) 0.01215(19) -0.00205(14) -0.00165(14) 0.00017(16)
O1 0.0196(9) 0.0174(11) 0.0162(9) -0.0003(7) -0.0022(7) 0.0000(8)
N1 0.0178(10) 0.0223(13) 0.0146(11) -0.0022(9) -0.0005(8) 0.0032(10)
C1 0.0224(13) 0.0270(18) 0.0240(15) 0.0032(11) -0.0008(11) 0.0017(13)
Fe2 0.01449(18) 0.0181(2) 0.01193(19) 0.00015(14) -0.00136(14) -0.00065(16)
O3 0.0180(8) 0.0216(11) 0.0165(9) -0.0018(7) -0.0014(7) 0.0015(8)
N2 0.0193(10) 0.0200(13) 0.0139(11) -0.0041(9) -0.0003(9) 0.0011(10)
C2 0.0228(14) 0.035(2) 0.0376(18) 0.0075(12) 0.0008(13) 0.0026(15)
O2 0.0167(8) 0.0236(11) 0.0160(9) -0.0028(7) -0.0014(7) 0.0024(8)
N3 0.0170(10) 0.0195(13) 0.0165(11) 0.0001(9) 0.0012(8) -0.0031(10)
C3 0.0204(13) 0.040(2) 0.0343(17) 0.0018(13) -0.0081(12) 0.0087(15)
O5 0.0155(8) 0.0218(11) 0.0162(9) 0.0025(7) -0.0009(7) -0.0029(8)
N4 0.0183(10) 0.0190(13) 0.0147(11) -0.0001(9) 0.0006(8) -0.0030(9)
C4 0.0241(14) 0.0317(18) 0.0236(15) -0.0056(12) -0.0078(12) 0.0053(14)
O4 0.0174(8) 0.0199(11) 0.0169(9) 0.0002(7) -0.0023(7) -0.0003(8)
C5 0.0189(12) 0.0231(17) 0.0193(14) -0.0061(10) -0.0016(11) 0.0036(12)
O6 0.0202(9) 0.0283(12) 0.0172(10) -0.0067(8) 0.0013(7) 0.0027(9)
C6 0.0211(12) 0.0227(16) 0.0144(13) -0.0060(11) 0.0005(10) 0.0048(12)
O7 0.0369(12) 0.0433(14) 0.0219(11) -0.0160(10) -0.0006(9) 0.0001(10)
C7 0.0236(13) 0.0260(17) 0.0203(14) -0.0028(11) 0.0014(11) 0.0017(12)
O8 0.0207(9) 0.0327(13) 0.0164(10) 0.0046(8) 0.0002(7) -0.0047(9)
C8 0.0280(14) 0.0280(18) 0.0285(16) -0.0013(12) 0.0072(12) -0.0064(14)
O9 0.0427(13) 0.0572(17) 0.0206(11) 0.0162(12) -0.0003(10) -0.0034(11)
C9 0.0368(16) 0.035(2) 0.0213(15) -0.0106(14) 0.0047(13) -0.0115(14)
C10 0.0262(14) 0.0365(19) 0.0169(14) -0.0077(12) -0.0042(11) -0.0002(13)
C11 0.0220(13) 0.0236(17) 0.0234(15) -0.0032(11) 0.0018(11) -0.0015(13)
C12 0.0216(13) 0.0296(18) 0.0336(17) -0.0089(12) 0.0017(12) -0.0071(14)
C13 0.0194(13) 0.0345(19) 0.0306(17) -0.0018(12) -0.0056(12) -0.0061(14)
C14 0.0213(13) 0.0262(17) 0.0218(14) 0.0037(11) -0.0057(11) -0.0039(12)
C15 0.0163(12) 0.0217(16) 0.0187(13) 0.0041(10) -0.0001(10) -0.0058(12)
C16 0.0178(12) 0.0202(15) 0.0148(13) 0.0041(10) 0.0012(10) -0.0040(11)
C17 0.0245(13) 0.0295(18) 0.0142(13) 0.0044(11) -0.0016(11) -0.0016(12)
C18 0.0344(15) 0.0281(18) 0.0175(14) 0.0048(13) 0.0048(12) 0.0047(13)
C19 0.0302(14) 0.0218(17) 0.0245(15) -0.0023(12) 0.0049(12) 0.0019(13)
C20 0.0208(13) 0.0240(17) 0.0167(13) -0.0020(11) 0.0020(10) -0.0008(12)
C21 0.0183(12) 0.0191(15) 0.0165(13) 0.0014(10) 0.0040(10) -0.0016(11)
C22 0.0217(13) 0.0290(18) 0.0183(14) -0.0048(11) 0.0021(11) 0.0009(13)
F22A 0.0353(10) 0.0291(11) 0.0523(12) 0.0034(8) 0.0077(9) 0.0177(9)
F22C 0.0281(9) 0.0431(12) 0.0315(10) -0.0171(8) -0.0001(7) 0.0069(9)
C23 0.0166(11) 0.0178(15) 0.0144(13) -0.0037(10) 0.0018(10) 0.0005(11)
C24 0.0189(12) 0.0224(16) 0.0210(14) 0.0007(10) 0.0010(11) -0.0030(12)
F24A 0.0277(9) 0.0293(11) 0.0498(12) -0.0070(7) 0.0092(8) -0.0196(9)
F22B 0.0467(11) 0.0500(13) 0.0169(9) -0.0160(9) 0.0091(8) 0.0004(8)
F24B 0.0240(8) 0.0342(11) 0.0291(9) 0.0109(7) -0.0002(7) -0.0055(8)
F24C 0.0424(10) 0.0380(11) 0.0208(9) 0.0096(8) 0.0105(8) -0.0005(8)
C25 0.0198(12) 0.0244(17) 0.0207(14) -0.0013(11) 0.0042(11) 0.0027(12)
C27 0.0261(14) 0.0301(18) 0.0227(15) -0.0020(12) 0.0057(12) -0.0036(13)
C26A 0.036(2) 0.035(2) 0.0201(15) -0.0106(16) 0.0051(14) -0.0006(15)
F26A 0.0464(13) 0.0376(14) 0.0322(10) -0.0207(13) 0.0120(12) 0.0013(9)
F26B 0.0464(13) 0.0376(14) 0.0322(10) -0.0207(13) 0.0120(12) 0.0013(9)
F26C 0.0464(13) 0.0376(14) 0.0322(10) -0.0207(13) 0.0120(12) 0.0013(9)
C26B 0.036(2) 0.035(2) 0.0201(15) -0.0106(16) 0.0051(14) -0.0006(15)
F26D 0.0464(13) 0.0376(14) 0.0322(10) -0.0207(13) 0.0120(12) 0.0013(9)
F26E 0.0464(13) 0.0376(14) 0.0322(10) -0.0207(13) 0.0120(12) 0.0013(9)
F26F 0.0464(13) 0.0376(14) 0.0322(10) -0.0207(13) 0.0120(12) 0.0013(9)
C26C 0.036(2) 0.035(2) 0.0201(15) -0.0106(16) 0.0051(14) -0.0006(15)
F26G 0.0464(13) 0.0376(14) 0.0322(10) -0.0207(13) 0.0120(12) 0.0013(9)
F26H 0.0464(13) 0.0376(14) 0.0322(10) -0.0207(13) 0.0120(12) 0.0013(9)
F26I 0.0464(13) 0.0376(14) 0.0322(10) -0.0207(13) 0.0120(12) 0.0013(9)
C28A 0.039(4) 0.041(3) 0.016(2) 0.008(3) 0.003(3) -0.009(2)
F28A 0.0485(18) 0.0411(14) 0.0552(16) 0.0100(14) 0.0147(12) -0.0062(12)
F28B 0.0485(18) 0.0411(14) 0.0552(16) 0.0100(14) 0.0147(12) -0.0062(12)
F28C 0.0485(18) 0.0411(14) 0.0552(16) 0.0100(14) 0.0147(12) -0.0062(12)
C28B 0.039(4) 0.041(3) 0.016(2) 0.008(3) 0.003(3) -0.009(2)
F28D 0.0485(18) 0.0411(14) 0.0552(16) 0.0100(14) 0.0147(12) -0.0062(12)
F28E 0.0485(18) 0.0411(14) 0.0552(16) 0.0100(14) 0.0147(12) -0.0062(12)
F28F 0.0485(18) 0.0411(14) 0.0552(16) 0.0100(14) 0.0147(12) -0.0062(12)
C28C 0.039(4) 0.041(3) 0.016(2) 0.008(3) 0.003(3) -0.009(2)
F28G 0.0485(18) 0.0411(14) 0.0552(16) 0.0100(14) 0.0147(12) -0.0062(12)
F28H 0.0485(18) 0.0411(14) 0.0552(16) 0.0100(14) 0.0147(12) -0.0062(12)
F28I 0.0485(18) 0.0411(14) 0.0552(16) 0.0100(14) 0.0147(12) -0.0062(12)

loop_
_atom_type_symbol
_atom_type_description
_atom_type_scat_dispersion_real
_atom_type_scat_dispersion_imag
_atom_type_scat_source
C C 0.0033 0.0016 'International Tables Vol C Tables 4.2.6.8 and 6.1.1.4'
H H 0.0000 0.0000 'International Tables Vol C Tables 4.2.6.8 and 6.1.1.4'
N N 0.0061 0.0033 'International Tables Vol C Tables 4.2.6.8 and 6.1.1.4'
O O 0.0106 0.0060 'International Tables Vol C Tables 4.2.6.8 and 6.1.1.4'
F F 0.0171 0.0103 'International Tables Vol C Tables 4.2.6.8 and 6.1.1.4'
Fe Fe 0.3463 0.8444 'International Tables Vol C Tables 4.2.6.8 and 6.1.1.4'

loop_
_geom_angle_atom_site_label_1
_geom_angle_atom_site_label_2
_geom_angle_atom_site_label_3
_geom_angle
_geom_angle_publ_flag
O1 Fe1 O6 96.32(8) yes
O1 Fe1 O4 100.27(8) yes
O6 Fe1 O4 91.34(8) yes
O1 Fe1 N2 95.02(8) yes
O6 Fe1 N2 93.65(8) yes
O4 Fe1 N2 163.30(8) yes
O1 Fe1 O2 94.00(8) yes
O6 Fe1 O2 168.96(8) yes
O4 Fe1 O2 82.94(8) yes
N2 Fe1 O2 89.35(8) yes
O1 Fe1 N1 170.16(9) yes
O6 Fe1 N1 85.73(8) y
O4 Fe1 N1 89.29(8) yes
N2 Fe1 N1 75.22(9) yes
O2 Fe1 N1 84.77(7) yes
Fe2 O1 Fe1 124.57(11) y
C1 N1 C5 119.1(2) ?
C1 N1 Fe1 124.31(18) ?
C5 N1 Fe1 116.29(18) ?
N1 C1 C2 122.1(3) ?
N1 C1 H1 118.9 ?
C2 C1 H1 118.9 ?
O1 Fe2 O8 97.35(8) y
O1 Fe2 O3 99.84(8) y
O8 Fe2 O3 91.84(8) y
O1 Fe2 N4 93.70(8) y
O8 Fe2 N4 94.18(8) y
O3 Fe2 N4 164.35(8) y
O1 Fe2 O5 94.88(8) y
O8 Fe2 O5 167.04(8) y
O3 Fe2 O5 81.83(7) y
N4 Fe2 O5 89.28(8) y
O1 Fe2 N3 168.34(9) y
O8 Fe2 N3 84.72(8) y
O3 Fe2 N3 91.53(8) y
N4 Fe2 N3 74.68(8) y
O5 Fe2 N3 84.15(7) y
C21 O3 Fe2 125.77(18) ?
C7 N2 C6 119.7(2) ?
C7 N2 Fe1 122.53(18) ?
C6 N2 Fe1 117.75(19) ?
C3 C2 C1 118.8(3) ?
C3 C2 H2 120.6 ?
C1 C2 H2 120.6 ?
C21 O2 Fe1 123.42(17) ?
C11 N3 C15 118.8(2) ?
C11 N3 Fe2 124.12(18) ?
C15 N3 Fe2 116.89(18) ?
C4 C3 C2 119.4(3) ?
C4 C3 H3 120.3 ?
C2 C3 H3 120.3 ?
C23 O5 Fe2 123.63(17) ?
C20 N4 C16 119.4(2) ?
C20 N4 Fe2 122.12(17) ?
C16 N4 Fe2 118.47(18) ?
C3 C4 C5 118.9(3) ?
C3 C4 H4 120.6 ?
C5 C4 H4 120.6 ?
C23 O4 Fe1 125.84(18) ?
N1 C5 C4 121.6(3) ?
N1 C5 C6 114.9(2) ?
C4 C5 C6 123.5(3) ?
C25 O6 Fe1 125.49(16) ?
N2 C6 C10 120.5(3) ?
N2 C6 C5 115.5(2) ?
C10 C6 C5 123.9(2) ?
N2 C7 C8 122.7(3) ?
N2 C7 H7 118.7 ?
C8 C7 H7 118.7 ?
C27 O8 Fe2 127.44(17) ?
C7 C8 C9 118.0(3) ?
C7 C8 H8 121.0 ?
C9 C8 H8 121.0 ?
C10 C9 C8 119.5(3) ?
C10 C9 H9 120.3 ?
C8 C9 H9 120.3 ?
C6 C10 C9 119.7(3) ?
C6 C10 H10 120.2 ?
C9 C10 H10 120.2 ?
N3 C11 C12 122.8(3) ?
N3 C11 H11 118.6 ?
C12 C11 H11 118.6 ?
C11 C12 C13 118.8(3) ?
C11 C12 H12 120.6 ?
C13 C12 H12 120.6 ?
C12 C13 C14 119.2(3) ?
C12 C13 H13 120.4 ?
C14 C13 H13 120.4 ?
C13 C14 C15 118.8(3) ?
C13 C14 H14 120.6 ?
C15 C14 H14 120.6 ?
N3 C15 C14 121.6(3) ?
N3 C15 C16 115.0(2) ?
C14 C15 C16 123.4(3) ?
N4 C16 C17 120.7(3) ?
N4 C16 C15 114.9(2) ?
C17 C16 C15 124.4(2) ?
C18 C17 C16 119.7(2) ?
C18 C17 H17 120.2 ?
C16 C17 H17 120.2 ?
C17 C18 C19 119.3(3) ?
C17 C18 H18 120.3 ?
C19 C18 H18 120.3 ?
C20 C19 C18 118.3(3) ?
C20 C19 H19 120.8 ?
C18 C19 H19 120.8 ?
N4 C20 C19 122.6(3) ?
N4 C20 H20 118.7 ?
C19 C20 H20 118.7 ?
O2 C21 O3 130.4(3) ?
O2 C21 C22 114.2(2) ?
O3 C21 C22 115.4(2) ?
F22C C22 F22B 107.6(2) ?
F22C C22 F22A 107.3(2) ?
F22B C22 F22A 107.0(2) ?
F22C C22 C21 113.3(2) ?
F22B C22 C21 111.3(2) ?
F22A C22 C21 110.0(2) ?
O5 C23 O4 130.0(3) ?
O5 C23 C24 114.8(2) ?
O4 C23 C24 115.1(2) ?
F24B C24 F24C 107.6(2) ?
F24B C24 F24A 107.1(2) ?
F24C C24 F24A 107.2(2) ?
F24B C24 C23 112.8(2) ?
F24C C24 C23 111.7(2) ?
F24A C24 C23 110.1(2) ?
O7 C25 O6 130.9(3) ?
O7 C25 C26A 116.4(4) ?
O6 C25 C26A 112.7(4) ?
O7 C25 C26C 116.6(4) ?
O6 C25 C26C 112.5(4) ?
O7 C25 C26B 118.5(5) ?
O6 C25 C26B 110.5(5) ?
O9 C27 O8 130.3(3) ?
O9 C27 C28C 115.2(5) ?
O8 C27 C28C 114.5(5) ?
O9 C27 C28B 119.9(4) ?
O8 C27 C28B 109.3(4) ?
O9 C27 C28A 113.5(4) ?
O8 C27 C28A 115.0(4) ?
F26C C26A F26A 105.1(6) ?
F26C C26A F26B 109.6(6) ?
F26A C26A F26B 107.3(6) ?
F26C C26A C25 107.9(6) ?
F26A C26A C25 113.3(6) ?
F26B C26A C25 113.3(6) ?
F26F C26B F26D 104.8(6) ?
F26F C26B F26E 103.4(7) ?
F26D C26B F26E 104.1(7) ?
F26F C26B C25 117.7(8) ?
F26D C26B C25 117.4(9) ?
F26E C26B C25 107.7(8) ?
F26I C26C F26G 107.9(6) ?
F26I C26C F26H 106.6(6) ?
F26G C26C F26H 107.4(6) ?
F26I C26C C25 110.7(6) ?
F26G C26C C25 108.8(7) ?
F26H C26C C25 115.2(6) ?
F28A C28A F28C 106.8(6) ?
F28A C28A F28B 106.9(6) ?
F28C C28A F28B 102.3(5) ?
F28A C28A C27 112.0(5) ?
F28C C28A C27 113.5(7) ?
F28B C28A C27 114.6(6) ?
F28F C28B F28D 108.6(6) ?
F28F C28B F28E 105.9(5) ?
F28D C28B F28E 107.1(6) ?
F28F C28B C27 114.8(5) ?
F28D C28B C27 109.0(5) ?
F28E C28B C27 111.1(7) ?
F28H C28C F28G 109.9(8) ?
F28H C28C F28I 106.9(8) ?
F28G C28C F28I 106.3(7) ?
F28H C28C C27 108.2(11) ?
F28G C28C C27 111.0(7) ?
F28I C28C C27 114.4(8) ?

loop_
_geom_bond_atom_site_label_1
_geom_bond_atom_site_label_2
_geom_bond_site_symmetry_2
_geom_bond_distance
_geom_bond_publ_flag
Fe1 O1 . 1.7793(17) yes
Fe1 O6 . 1.9987(18) yes
Fe1 O4 . 2.0403(19) yes
Fe1 N2 . 2.122(2) yes
Fe1 O2 . 2.1384(19) yes
Fe1 N1 . 2.177(2) yes
Fe1 Fe2 . 3.1492(6) yes
O1 Fe2 . 1.7780(17) y
N1 C1 . 1.336(4) ?
N1 C5 . 1.347(3) ?
C1 C2 . 1.384(4) ?
C1 H1 . 0.9500 ?
Fe2 O8 . 1.9894(19) yes
Fe2 O3 . 2.0664(19) yes
Fe2 N4 . 2.134(2) yes
Fe2 O5 . 2.1440(18) yes
Fe2 N3 . 2.177(2) yes
O3 C21 . 1.252(3) yes
N2 C7 . 1.326(4) ?
N2 C6 . 1.352(3) ?
C2 C3 . 1.380(5) ?
C2 H2 . 0.9500 ?
O2 C21 . 1.246(3) yes
N3 C11 . 1.327(3) ?
N3 C15 . 1.353(4) ?
C3 C4 . 1.379(5) ?
C3 H3 . 0.9500 ?
O5 C23 . 1.249(3) yes
N4 C20 . 1.334(3) ?
N4 C16 . 1.353(3) ?
C4 C5 . 1.390(4) ?
C4 H4 . 0.9500 ?
O4 C23 . 1.250(3) yes
C5 C6 . 1.474(4) ?
O6 C25 . 1.270(3) yes
C6 C10 . 1.378(4) ?
O7 C25 . 1.213(3) yes
C7 C8 . 1.381(4) ?
C7 H7 . 0.9500 ?
O8 C27 . 1.272(3) yes
C8 C9 . 1.383(4) ?
C8 H8 . 0.9500 ?
O9 C27 . 1.215(4) y
C9 C10 . 1.378(4) ?
C9 H9 . 0.9500 ?
C10 H10 . 0.9500 ?
C11 C12 . 1.381(4) ?
C11 H11 . 0.9500 ?
C12 C13 . 1.382(4) ?
C12 H12 . 0.9500 ?
C13 C14 . 1.383(4) ?
C13 H13 . 0.9500 ?
C14 C15 . 1.393(4) ?
C14 H14 . 0.9500 ?
C15 C16 . 1.473(4) ?
C16 C17 . 1.389(4) ?
C17 C18 . 1.374(4) ?
C17 H17 . 0.9500 ?
C18 C19 . 1.389(4) ?
C18 H18 . 0.9500 ?
C19 C20 . 1.381(4) ?
C19 H19 . 0.9500 ?
C20 H20 . 0.9500 ?
C21 C22 . 1.535(4) n
C22 F22C . 1.325(3) n
C22 F22B . 1.332(3) n
C22 F22A . 1.336(3) n
C23 C24 . 1.535(4) n
C24 F24B . 1.326(3) ?
C24 F24C . 1.327(3) ?
C24 F24A . 1.337(3) ?
C25 C26A . 1.532(3) ?
C25 C26C . 1.532(3) ?
C25 C26B . 1.532(3) ?
C27 C28C . 1.532(3) ?
C27 C28B . 1.532(3) ?
C27 C28A . 1.533(3) ?
C26A F26C . 1.333(8) n
C26A F26A . 1.334(8) n
C26A F26B . 1.343(7) n
C26B F26F . 1.357(8) ?
C26B F26D . 1.357(8) ?
C26B F26E . 1.362(9) ?
C26C F26I . 1.337(8) ?
C26C F26G . 1.343(8) ?
C26C F26H . 1.349(8) ?
C28A F28A . 1.343(8) ?
C28A F28C . 1.366(8) ?
C28A F28B . 1.367(8) ?
C28B F28F . 1.325(7) ?
C28B F28D . 1.352(7) ?
C28B F28E . 1.355(7) ?
C28C F28H . 1.337(9) ?
C28C F28G . 1.338(9) ?
C28C F28I . 1.347(9) ?

loop_
_geom_hbond_atom_site_label_D
_geom_hbond_atom_site_label_H
_geom_hbond_atom_site_label_A
_geom_hbond_site_symmetry_A
_geom_hbond_distance_DH
_geom_hbond_distance_HA
_geom_hbond_distance_DA
_geom_hbond_angle_DHA
C1 H1 O4 . 0.95 2.49 3.059(3) 119
C7 H7 O1 . 0.95 2.54 3.062(3) 115
C20 H20 O1 . 0.95 2.50 3.028(3) 115
C11 H11 O3 . 0.95 2.57 3.145(3) 119
C20 H20 F22A 2 0.95 2.79 3.251(3) 111
C17 H17 F22B 4_575 0.95 2.64 3.428(3) 141
C2 H2 F22C 1_655 0.95 2.58 3.257(3) 128
C12 H12 F24A 3_565 0.95 2.61 3.095(3) 112
C12 H12 F24B 1_455 0.95 2.45 3.284(3) 146
C10 H10 F24C 4_676 0.95 2.45 3.271(3) 144

loop_
_geom_torsion_atom_site_label_1
_geom_torsion_atom_site_label_2
_geom_torsion_atom_site_label_3
_geom_torsion_atom_site_label_4
_geom_torsion
O6 Fe1 O1 Fe2 125.62(12)
O4 Fe1 O1 Fe2 33.11(13)
N2 Fe1 O1 Fe2 -140.13(12)
O2 Fe1 O1 Fe2 -50.43(12)
O6 Fe1 N1 C1 -84.1(2)
O4 Fe1 N1 C1 7.3(2)
N2 Fe1 N1 C1 -179.0(2)
O2 Fe1 N1 C1 90.3(2)
O6 Fe1 N1 C5 89.9(2)
O4 Fe1 N1 C5 -178.7(2)
N2 Fe1 N1 C5 -5.00(19)
O2 Fe1 N1 C5 -95.7(2)
Fe1 N1 C1 C2 173.7(2)
Fe1 O1 Fe2 O8 127.53(12)
Fe1 O1 Fe2 O3 34.36(13)
Fe1 O1 Fe2 N4 -137.77(12)
Fe1 O1 Fe2 O5 -48.17(12)
Fe1 O1 Fe2 N3 -132.9(4)
O1 Fe2 O3 C21 7.8(2)
O8 Fe2 O3 C21 -90.0(2)
N4 Fe2 O3 C21 157.4(3)
O5 Fe2 O3 C21 101.4(2)
N3 Fe2 O3 C21 -174.8(2)
O1 Fe1 N2 C7 -0.1(2)
O6 Fe1 N2 C7 96.5(2)
O4 Fe1 N2 C7 -156.4(2)
O2 Fe1 N2 C7 -94.1(2)
N1 Fe1 N2 C7 -178.9(2)
O1 Fe1 N2 C6 -177.83(19)
O6 Fe1 N2 C6 -81.15(19)
O4 Fe1 N2 C6 26.0(4)
O2 Fe1 N2 C6 88.22(19)
N1 Fe1 N2 C6 3.46(18)
N1 C1 C2 C3 -0.5(5)
O1 Fe1 O2 C21 42.4(2)
O6 Fe1 O2 C21 -116.7(4)
O4 Fe1 O2 C21 -57.5(2)
N2 Fe1 O2 C21 137.4(2)
N1 Fe1 O2 C21 -147.4(2)
O1 Fe2 N3 C11 179.0(4)
O8 Fe2 N3 C11 -80.1(2)
O3 Fe2 N3 C11 11.6(2)
N4 Fe2 N3 C11 -175.9(2)
O5 Fe2 N3 C11 93.2(2)
O1 Fe2 N3 C15 -5.7(5)
O8 Fe2 N3 C15 95.15(19)
O3 Fe2 N3 C15 -173.14(19)
N4 Fe2 N3 C15 -0.66(18)
O5 Fe2 N3 C15 -91.52(19)
C1 C2 C3 C4 0.8(5)
O1 Fe2 O5 C23 35.9(2)
O8 Fe2 O5 C23 -124.8(3)
O3 Fe2 O5 C23 -63.4(2)
N4 Fe2 O5 C23 129.5(2)
N3 Fe2 O5 C23 -155.8(2)
O1 Fe2 N4 C20 -2.7(2)
O8 Fe2 N4 C20 95.0(2)
O3 Fe2 N4 C20 -152.7(3)
O5 Fe2 N4 C20 -97.5(2)
N3 Fe2 N4 C20 178.3(2)
O1 Fe2 N4 C16 179.50(19)
O8 Fe2 N4 C16 -82.8(2)
O3 Fe2 N4 C16 29.5(4)
O5 Fe2 N4 C16 84.66(19)
N3 Fe2 N4 C16 0.53(18)
C2 C3 C4 C5 -0.3(5)
O1 Fe1 O4 C23 11.3(2)
O6 Fe1 O4 C23 -85.4(2)
N2 Fe1 O4 C23 167.2(3)
O2 Fe1 O4 C23 104.1(2)
N1 Fe1 O4 C23 -171.1(2)
C1 N1 C5 C4 0.6(4)
Fe1 N1 C5 C4 -173.7(2)
C1 N1 C5 C6 -180.0(2)
Fe1 N1 C5 C6 5.7(3)
C3 C4 C5 N1 -0.4(4)
C3 C4 C5 C6 -179.7(3)
O1 Fe1 O6 C25 -46.9(2)
O4 Fe1 O6 C25 53.6(2)
N2 Fe1 O6 C25 -142.4(2)
O2 Fe1 O6 C25 112.1(4)
N1 Fe1 O6 C25 142.8(2)
C7 N2 C6 C10 1.0(4)
Fe1 N2 C6 C10 178.8(2)
C7 N2 C6 C5 -179.4(2)
Fe1 N2 C6 C5 -1.6(3)
N1 C5 C6 N2 -2.8(4)
C4 C5 C6 N2 176.6(3)
N1 C5 C6 C10 176.8(3)
C4 C5 C6 C10 -3.8(4)
C6 N2 C7 C8 0.6(4)
Fe1 N2 C7 C8 -177.1(2)
O1 Fe2 O8 C27 -46.1(2)
O3 Fe2 O8 C27 54.1(2)
N4 Fe2 O8 C27 -140.4(2)
O5 Fe2 O8 C27 114.5(3)
N3 Fe2 O8 C27 145.5(2)
N2 C7 C8 C9 -1.3(5)
C7 C8 C9 C10 0.5(5)
N2 C6 C10 C9 -1.8(4)
C5 C6 C10 C9 178.6(3)
C8 C9 C10 C6 1.0(5)
C15 N3 C11 C12 0.5(4)
Fe2 N3 C11 C12 175.7(2)
N3 C11 C12 C13 1.1(5)
C11 C12 C13 C14 -1.4(5)
C12 C13 C14 C15 0.2(4)
C11 N3 C15 C14 -1.7(4)
Fe2 N3 C15 C14 -177.3(2)
C11 N3 C15 C16 176.2(2)
Fe2 N3 C15 C16 0.7(3)
C13 C14 C15 N3 1.4(4)
C13 C14 C15 C16 -176.4(3)
C20 N4 C16 C17 0.5(4)
Fe2 N4 C16 C17 178.4(2)
C20 N4 C16 C15 -178.2(2)
Fe2 N4 C16 C15 -0.3(3)
N3 C15 C16 N4 -0.2(3)
C14 C15 C16 N4 177.7(3)
N3 C15 C16 C17 -178.9(2)
C14 C15 C16 C17 -1.0(4)
N4 C16 C17 C18 -1.6(4)
C15 C16 C17 C18 177.0(3)
C16 C17 C18 C19 1.1(4)
C17 C18 C19 C20 0.4(4)
C16 N4 C20 C19 1.1(4)
Fe2 N4 C20 C19 -176.7(2)
C18 C19 C20 N4 -1.6(4)
Fe1 O2 C21 O3 -12.1(4)
Fe1 O2 C21 C22 164.62(17)
Fe2 O3 C21 O2 -16.8(4)
Fe2 O3 C21 C22 166.49(17)
O2 C21 C22 F22C 179.0(2)
O3 C21 C22 F22C -3.7(4)
O2 C21 C22 F22B 57.6(3)
O3 C21 C22 F22B -125.1(3)
O2 C21 C22 F22A -60.9(3)
O3 C21 C22 F22A 116.4(3)
Fe2 O5 C23 O4 -1.3(4)
Fe2 O5 C23 C24 175.72(16)
Fe1 O4 C23 O5 -26.2(4)
Fe1 O4 C23 C24 156.87(17)
O5 C23 C24 F24B -176.7(2)
O4 C23 C24 F24B 0.8(3)
O5 C23 C24 F24C 62.0(3)
O4 C23 C24 F24C -120.6(3)
O5 C23 C24 F24A -57.0(3)
O4 C23 C24 F24A 120.4(3)
Fe1 O6 C25 O7 -24.1(5)
Fe1 O6 C25 C26A 153.1(4)
Fe1 O6 C25 C26C 152.0(4)
Fe1 O6 C25 C26B 160.1(5)
Fe2 O8 C27 O9 -21.1(5)
Fe2 O8 C27 C28C 157.2(5)
Fe2 O8 C27 C28B 167.7(3)
Fe2 O8 C27 C28A 145.1(4)
O7 C25 C26A F26C 125.0(6)
O6 C25 C26A F26A -168.5(5)
O7 C25 C26A F26B -113.4(6)
O7 C25 C26B F26F 124.9(8)
O6 C25 C26B F26F -58.7(10)
O7 C25 C26B F26D -1.8(11)
O6 C25 C26B F26D 174.6(8)
O7 C25 C26B F26E -118.8(7)
O6 C25 C26B F26E 57.6(8)
O7 C25 C26C F26I 99.8(7)
O6 C25 C26C F26I -76.9(7)
O7 C25 C26C F26G -18.6(8)
O6 C25 C26C F26G 164.7(6)
O7 C25 C26C F26H -139.2(6)
O6 C25 C26C F26H 44.1(8)
O9 C27 C28A F28A 57.3(8)
O8 C27 C28A F28A -111.2(6)
O9 C27 C28A F28C -63.7(7)
O8 C27 C28A F28C 127.8(6)
O9 C27 C28A F28B 179.3(5)
O8 C27 C28A F28B 10.7(8)
O9 C27 C28B F28F -113.5(6)
O8 C27 C28B F28F 58.8(7)
O9 C27 C28B F28D 124.4(5)
O8 C27 C28B F28D -63.3(6)
O9 C27 C28B F28E 6.6(7)
O8 C27 C28B F28E 178.9(5)
O9 C27 C28C F28H -27.8(9)
O8 C27 C28C F28H 153.6(7)
O9 C27 C28C F28G 92.8(9)
O8 C27 C28C F28G -85.7(9)
O9 C27 C28C F28I -146.8(8)
O8 C27 C28C F28I 34.6(10)
O2 Fe1 Fe2 O3 -17.45(8)
O4 Fe1 Fe2 O5 -16.31(8)
